data_4334627
loop_
_publ_author_name
'Vadapalli Chandrasekhar'
'Prasenjit Bag'
'Manfred Speldrich'
'Jan van Leusen'
'Paul K\"ogerler'

_publ_section_title
;
 Synthesis, Structure, and Magnetic Properties of a New Family of
 Tetra-nuclear {Mn2IIILn2} (Ln = Dy, Gd, Tb, Ho) Clusters With an
 Arch-Type Topology: Single-Molecule Magnetism Behavior in the Dysprosium
 and Terbium Analogues
;
_journal_name_full 'Inorganic Chemistry'
_journal_page_first 5035
_journal_page_last 5044
_journal_paper_doi 10.1021/ic302742u
_journal_volume 52
_journal_year 2013
_chemical_formula_sum 'C58 H96 Gd2 Mn2 N6 O32'
_chemical_formula_weight 1813.79
_chemical_name_systematic
; 
 ? 
;
_space_group_IT_number 2
_symmetry_cell_setting triclinic
_symmetry_space_group_name_Hall '-P 1'
_symmetry_space_group_name_H-M 'P -1'
_atom_sites_solution_hydrogens geom
_atom_sites_solution_primary direct
_atom_sites_solution_secondary difmap
_audit_creation_method SHELXL-97
_cell_angle_alpha 66.994(5)
_cell_angle_beta 82.487(5)
_cell_angle_gamma 70.931(5)
_cell_formula_units_Z 2
_cell_length_a 15.268(5)
_cell_length_b 15.808(5)
_cell_length_c 17.965(5)
_cell_measurement_reflns_used 5291
_cell_measurement_temperature 100(2)
_cell_measurement_theta_max 27.84
_cell_measurement_theta_min 2.24
_cell_volume 3772(2)
_computing_cell_refinement 'Bruker SMART'
_computing_data_reduction 'Bruker SAINT'
_computing_molecular_graphics 'Bruker SHELXTL'
_computing_publication_material 'Bruker SHELXTL'
_computing_structure_refinement 'Bruker SHELXTL'
_computing_structure_solution 'Bruker SHELXTL'
_diffrn_ambient_temperature 100(2)
_diffrn_measured_fraction_theta_full 0.977
_diffrn_measured_fraction_theta_max 0.977
_diffrn_radiation_monochromator graphite
_diffrn_radiation_source 'fine-focus sealed tube'
_diffrn_radiation_type MoK\a
_diffrn_radiation_wavelength 0.71069
_diffrn_reflns_av_R_equivalents 0.0348
_diffrn_reflns_av_sigmaI/netI 0.0761
_diffrn_reflns_limit_h_max 18
_diffrn_reflns_limit_h_min -18
_diffrn_reflns_limit_k_max 19
_diffrn_reflns_limit_k_min -17
_diffrn_reflns_limit_l_max 22
_diffrn_reflns_limit_l_min -22
_diffrn_reflns_number 21153
_diffrn_reflns_theta_full 26.00
_diffrn_reflns_theta_max 26.00
_diffrn_reflns_theta_min 1.88
_exptl_absorpt_coefficient_mu 2.149
_exptl_absorpt_correction_T_max 1.0
_exptl_absorpt_correction_T_min 0.716365
_exptl_absorpt_correction_type empirical
_exptl_absorpt_process_details SADABS
_exptl_crystal_colour green
_exptl_crystal_density_diffrn 1.597
_exptl_crystal_description BLOCK
_exptl_crystal_F_000 1840
_exptl_crystal_size_max 0.13
_exptl_crystal_size_mid 0.11
_exptl_crystal_size_min 0.08
_refine_diff_density_max 3.800
_refine_diff_density_min -2.054
_refine_diff_density_rms 0.238
_refine_ls_extinction_method none
_refine_ls_goodness_of_fit_ref 1.045
_refine_ls_hydrogen_treatment mixed
_refine_ls_matrix_type fullcycle
_refine_ls_number_parameters 937
_refine_ls_number_reflns 14478
_refine_ls_number_restraints 47
_refine_ls_restrained_S_all 1.046
_refine_ls_R_factor_all 0.0897
_refine_ls_R_factor_gt 0.0693
_refine_ls_shift/su_max 0.000
_refine_ls_shift/su_mean 0.000
_refine_ls_structure_factor_coef Fsqd
_refine_ls_weighting_details 'calc w=1/[\s^2^(Fo^2^)+(0.1151P)^2^+27.4854P] where P=(Fo^2^+2Fc^2^)/3'
_refine_ls_weighting_scheme calc
_refine_ls_wR_factor_gt 0.1852
_refine_ls_wR_factor_ref 0.2119
_reflns_number_gt 11153
_reflns_number_total 14478
_reflns_threshold_expression >2sigma(I)
_cod_data_source_file ic302742u_si_002_2.cif
_cod_data_source_block Mn2Gd2
_cod_database_code 4334627

loop_
_symmetry_equiv_pos_as_xyz
'x, y, z'
'-x, -y, -z'

loop_
_atom_site_label
_atom_site_type_symbol
_atom_site_fract_x
_atom_site_fract_y
_atom_site_fract_z
_atom_site_U_iso_or_equiv
_atom_site_adp_type
_atom_site_occupancy
_atom_site_symmetry_multiplicity
_atom_site_calc_flag
_atom_site_refinement_flags
Gd1 Gd 0.76148(3) 0.04692(3) 0.31563(2) 0.019 Uani 1 1 d .
Gd2 Gd 0.75348(3) 0.29867(3) 0.17790(2) 0.021 Uani 1 1 d .
Mn1 Mn 0.62608(10) -0.08837(9) 0.34118(8) 0.023 Uani 1 1 d .
Mn2 Mn 0.60709(10) 0.51491(9) 0.15638(8) 0.024 Uani 1 1 d .
O1 O 0.6065(5) -0.3680(5) 0.5340(4) 0.034 Uani 1 1 d .
O2 O 0.5849(5) -0.1804(5) 0.4267(4) 0.033 Uani 1 1 d .
O3 O 0.6658(4) 0.0052(4) 0.2516(3) 0.022 Uani 1 1 d .
O4 O 0.6995(5) -0.2076(5) 0.2919(5) 0.038 Uani 1 1 d D
O5 O 0.5280(5) 0.0255(5) 0.3790(4) 0.029 Uani 1 1 d .
O6 O 0.6134(4) 0.1255(4) 0.3482(4) 0.024 Uani 1 1 d .
O7 O 0.8595(4) 0.3236(4) 0.2576(4) 0.024 Uani 1 1 d .
O8 O 0.7756(4) 0.1903(4) 0.3131(4) 0.022 Uani 1 1 d .
O9 O 0.9192(4) -0.0222(5) 0.3633(4) 0.028 Uani 1 1 d D
H9 H 0.966(2) -0.054(7) 0.344(4) 0.041 Uiso 1 1 d D
O10 O 0.7322(5) -0.0975(4) 0.3950(4) 0.027 Uani 1 1 d .
O11 O 0.8680(4) -0.0416(4) 0.2344(4) 0.026 Uani 1 1 d .
O12 O 0.7788(4) 0.1440(4) 0.1807(4) 0.024 Uani 1 1 d .
O13 O 0.9070(5) 0.2840(5) 0.1225(4) 0.035 Uani 1 1 d D
H13 H 0.953(3) 0.293(8) 0.136(5) 0.052 Uiso 1 1 d D
O14 O 0.7104(5) 0.4621(4) 0.0981(4) 0.031 Uani 1 1 d .
O15 O 0.6062(5) 0.3021(4) 0.1569(4) 0.027 Uani 1 1 d .
O16 O 0.5099(5) 0.4514(4) 0.1329(4) 0.033 Uani 1 1 d .
O17 O 0.5760(6) 0.8015(5) -0.0380(4) 0.038 Uani 1 1 d .
O18 O 0.5538(5) 0.6299(4) 0.0717(4) 0.032 Uani 1 1 d .
O19 O 0.6817(5) 0.5967(4) 0.1948(4) 0.029 Uani 1 1 d D
H19 H 0.716(6) 0.633(7) 0.180(2) 0.044 Uiso 1 1 d D
O20 O 0.6570(4) 0.3985(4) 0.2456(3) 0.021 Uani 1 1 d .
O21 O 0.8461(8) 0.6317(8) 0.1771(8) 0.088 Uani 1 1 d D
O22 O 0.8595(12) 0.7012(16) 0.0559(9) 0.190 Uani 1 1 d DU
O23 O 0.9514(10) 0.6993(12) 0.1365(10) 0.124 Uani 1 1 d DU
O24 O 0.1503(8) 0.8722(7) 0.2784(6) 0.072 Uani 1 1 d .
O25 O 0.2082(6) 0.9807(7) 0.2736(7) 0.071 Uani 1 1 d .
O26 O 0.0629(6) 1.0119(7) 0.2700(6) 0.063 Uani 1 1 d .
O27 O 0.8545(8) 0.6466(9) 0.3227(7) 0.093 Uani 1 1 d D
H27 H 0.8814 0.6706 0.2810 0.140 Uiso 1 1 calc R
O31 O 0.1569(14) 0.337(2) 0.3267(14) 0.200 Uani 1 1 d GU
H31A H 0.1536 0.2958 0.3740 0.300 Uiso 1 1 d G
H31B H 0.1026 0.3714 0.3093 0.300 Uiso 1 1 d G
O28 O 0.0582(6) 0.2020(7) 0.2125(5) 0.057 Uani 1 1 d .
H28 H 0.0721 0.1637 0.2588 0.086 Uiso 1 1 calc R
O30 O 0.1602(14) 0.4895(16) 0.2973(12) 0.162 Uani 1 1 d GU
H30A H 0.1929 0.5089 0.2558 0.243 Uiso 1 1 d G
H30B H 0.1057 0.5286 0.2908 0.243 Uiso 1 1 d G
O33 O 0.7592(12) -0.0831(12) 0.1883(11) 0.151 Uani 1 1 d U
N1 N 0.5279(5) -0.0655(5) 0.2596(4) 0.022 Uani 1 1 d .
N2 N 0.7616(6) 0.3253(5) 0.0242(5) 0.028 Uani 1 1 d .
N3 N 0.7779(5) 0.0100(5) 0.4698(4) 0.022 Uani 1 1 d .
N4 N 0.5189(5) 0.5523(5) 0.2433(4) 0.020 Uani 1 1 d .
N5 N 0.8890(10) 0.6683(12) 0.1278(9) 0.133 Uani 1 1 d D
N6 N 0.1418(7) 0.9536(8) 0.2746(5) 0.045 Uani 1 1 d .
C1 C 0.6974(8) -0.3863(8) 0.5000(7) 0.042 Uani 1 1 d .
H1A H 0.7014 -0.4203 0.4649 0.063 Uiso 1 1 calc R
H1B H 0.7420 -0.4247 0.5426 0.063 Uiso 1 1 calc R
H1C H 0.7099 -0.3263 0.4695 0.063 Uiso 1 1 calc R
C2 C 0.5347(7) -0.3190(7) 0.4766(5) 0.029 Uani 1 1 d .
C3 C 0.4713(7) -0.3652(6) 0.4788(6) 0.025 Uani 1 1 d .
H3 H 0.4779 -0.4270 0.5169 0.031 Uiso 1 1 calc R
C4 C 0.3972(6) -0.3204(6) 0.4246(6) 0.025 Uani 1 1 d .
C5 C 0.3275(7) -0.3710(7) 0.4292(7) 0.033 Uani 1 1 d .
H5A H 0.3569 -0.4266 0.4154 0.049 Uiso 1 1 calc R
H5B H 0.2780 -0.3279 0.3920 0.049 Uiso 1 1 calc R
H5C H 0.3030 -0.3907 0.4832 0.049 Uiso 1 1 calc R
C6 C 0.3917(7) -0.2297(6) 0.3685(5) 0.025 Uani 1 1 d .
H6 H 0.3442 -0.1994 0.3307 0.030 Uiso 1 1 calc R
C7 C 0.4543(6) -0.1813(6) 0.3659(5) 0.023 Uani 1 1 d .
C8 C 0.5263(7) -0.2252(6) 0.4223(5) 0.025 Uani 1 1 d .
C9 C 0.4394(7) -0.0789(7) 0.3048(6) 0.030 Uani 1 1 d .
H9A H 0.3923 -0.0642 0.2664 0.036 Uiso 1 1 calc R
H9B H 0.4172 -0.0341 0.3327 0.036 Uiso 1 1 calc R
C10 C 0.5121(6) 0.0391(6) 0.2067(6) 0.025 Uani 1 1 d .
H10A H 0.4748 0.0796 0.2353 0.030 Uiso 1 1 calc R
H10B H 0.4792 0.0545 0.1581 0.030 Uiso 1 1 calc R
C11 C 0.6047(6) 0.0579(6) 0.1843(6) 0.025 Uani 1 1 d .
H11A H 0.6314 0.0386 0.1392 0.030 Uiso 1 1 calc R
H11B H 0.5963 0.1262 0.1678 0.030 Uiso 1 1 calc R
C12 C 0.5637(7) -0.1305(7) 0.2119(6) 0.028 Uani 1 1 d .
H12A H 0.5381 -0.1841 0.2350 0.034 Uiso 1 1 calc R
H12B H 0.5414 -0.0946 0.1567 0.034 Uiso 1 1 calc R
C13 C 0.6678(7) -0.1699(6) 0.2102(6) 0.029 Uani 1 1 d .
H13A H 0.6863 -0.2205 0.1884 0.035 Uiso 1 1 calc R
H33 H 0.6943 -0.1192 0.1766 0.035 Uiso 1 1 calc R
C14 C 0.4573(8) 0.1782(9) 0.3858(9) 0.050 Uani 1 1 d .
H14A H 0.4014 0.1763 0.3683 0.075 Uiso 1 1 calc R
H14B H 0.4649 0.2409 0.3570 0.075 Uiso 1 1 calc R
H14C H 0.4535 0.1654 0.4427 0.075 Uiso 1 1 calc R
C15 C 0.5379(7) 0.1042(6) 0.3692(5) 0.025 Uani 1 1 d .
C16 C 0.9194(8) -0.1431(7) 0.2640(6) 0.038 Uani 1 1 d .
H16A H 0.8967 -0.1752 0.2387 0.056 Uiso 1 1 calc R
H16B H 0.9115 -0.1706 0.3216 0.056 Uiso 1 1 calc R
H16C H 0.9839 -0.1509 0.2515 0.056 Uiso 1 1 calc R
C17 C 0.8559(6) 0.0029(6) 0.1500(5) 0.024 Uani 1 1 d .
C18 C 0.8874(6) -0.0426(6) 0.0972(6) 0.025 Uani 1 1 d .
H18 H 0.9210 -0.1077 0.1161 0.031 Uiso 1 1 calc R
C19 C 0.8695(7) 0.0080(7) 0.0138(6) 0.029 Uani 1 1 d .
C20 C 0.9096(8) -0.0416(7) -0.0450(6) 0.034 Uani 1 1 d .
H20A H 0.8836 -0.0007 -0.0976 0.051 Uiso 1 1 calc R
H20B H 0.8951 -0.1012 -0.0272 0.051 Uiso 1 1 calc R
H20C H 0.9756 -0.0544 -0.0476 0.051 Uiso 1 1 calc R
C21 C 0.8196(6) 0.1041(7) -0.0106(6) 0.027 Uani 1 1 d .
H21 H 0.8080 0.1387 -0.0656 0.032 Uiso 1 1 calc R
C22 C 0.7853(6) 0.1526(7) 0.0424(6) 0.024 Uani 1 1 d .
C23 C 0.8056(6) 0.1009(6) 0.1249(6) 0.022 Uani 1 1 d .
C24 C 0.7262(7) 0.2548(7) 0.0107(6) 0.031 Uani 1 1 d .
H24A H 0.6655 0.2583 0.0356 0.038 Uiso 1 1 calc R
H24B H 0.7185 0.2744 -0.0470 0.038 Uiso 1 1 calc R
C25 C 0.6968(8) 0.4228(7) -0.0153(6) 0.038 Uani 1 1 d .
H25A H 0.6335 0.4210 -0.0024 0.046 Uiso 1 1 calc R
H25B H 0.7045 0.4429 -0.0735 0.046 Uiso 1 1 calc R
C26 C 0.7134(9) 0.4944(7) 0.0119(6) 0.042 Uani 1 1 d .
H26A H 0.7735 0.5029 -0.0073 0.051 Uiso 1 1 calc R
H26B H 0.6666 0.5562 -0.0108 0.051 Uiso 1 1 calc R
C27 C 0.8571(7) 0.3208(7) -0.0088(6) 0.033 Uani 1 1 d .
H27A H 0.8632 0.3852 -0.0300 0.040 Uiso 1 1 calc R
H27B H 0.8660 0.2987 -0.0533 0.040 Uiso 1 1 calc R
C28 C 0.9318(8) 0.2551(8) 0.0530(6) 0.038 Uani 1 1 d D
H28A H 0.9343 0.1883 0.0680 0.045 Uiso 1 1 calc R
H28B H 0.9918 0.2623 0.0316 0.045 Uiso 1 1 calc R
C29 C 0.8996(8) 0.4020(7) 0.2262(6) 0.037 Uani 1 1 d .
H29A H 0.8721 0.4465 0.2531 0.056 Uiso 1 1 calc R
H29B H 0.8880 0.4347 0.1692 0.056 Uiso 1 1 calc R
H29C H 0.9652 0.3770 0.2356 0.056 Uiso 1 1 calc R
C30 C 0.8524(6) 0.2829(6) 0.3418(5) 0.022 Uani 1 1 d .
C31 C 0.8913(6) 0.3058(7) 0.3945(6) 0.027 Uani 1 1 d .
H31 H 0.9238 0.3507 0.3747 0.032 Uiso 1 1 calc R
C32 C 0.8807(6) 0.2600(7) 0.4777(6) 0.025 Uani 1 1 d .
C33 C 0.9230(8) 0.2834(7) 0.5364(7) 0.037 Uani 1 1 d .
H33A H 0.9090 0.2467 0.5908 0.056 Uiso 1 1 calc R
H33B H 0.8979 0.3509 0.5265 0.056 Uiso 1 1 calc R
H33C H 0.9890 0.2672 0.5289 0.056 Uiso 1 1 calc R
C34 C 0.8305(7) 0.1971(6) 0.5043(6) 0.027 Uani 1 1 d .
H34 H 0.8208 0.1699 0.5597 0.032 Uiso 1 1 calc R
C35 C 0.7924(6) 0.1708(6) 0.4530(5) 0.024 Uani 1 1 d .
C36 C 0.8053(6) 0.2129(6) 0.3686(5) 0.020 Uani 1 1 d .
C37 C 0.7369(7) 0.0999(7) 0.4872(6) 0.028 Uani 1 1 d .
H37A H 0.7318 0.0827 0.5453 0.033 Uiso 1 1 calc R
H37B H 0.6748 0.1314 0.4650 0.033 Uiso 1 1 calc R
C38 C 0.7206(7) -0.0572(7) 0.5128(5) 0.026 Uani 1 1 d .
H38A H 0.7332 -0.0848 0.5704 0.031 Uiso 1 1 calc R
H38B H 0.6553 -0.0215 0.5050 0.031 Uiso 1 1 calc R
C39 C 0.7432(7) -0.1361(6) 0.4808(5) 0.027 Uani 1 1 d .
H39A H 0.8066 -0.1765 0.4945 0.032 Uiso 1 1 calc R
H39B H 0.7028 -0.1760 0.5058 0.032 Uiso 1 1 calc R
C40 C 0.8739(7) -0.0389(6) 0.4985(6) 0.026 Uani 1 1 d .
H40A H 0.8850 -0.1080 0.5183 0.032 Uiso 1 1 calc R
H40B H 0.8819 -0.0227 0.5435 0.032 Uiso 1 1 calc R
C41 C 0.9453(7) -0.0123(7) 0.4341(6) 0.030 Uani 1 1 d D
H41A H 0.9446 0.0534 0.4216 0.036 Uiso 1 1 calc R
H41B H 1.0069 -0.0551 0.4521 0.036 Uiso 1 1 calc R
C42 C 0.6678(9) 0.7591(8) -0.0115(7) 0.047 Uani 1 1 d .
H42A H 0.6785 0.7870 0.0240 0.070 Uiso 1 1 calc R
H42B H 0.7087 0.7703 -0.0572 0.070 Uiso 1 1 calc R
H42C H 0.6791 0.6910 0.0170 0.070 Uiso 1 1 calc R
C43 C 0.5125(7) 0.7993(6) 0.0245(6) 0.029 Uani 1 1 d .
C44 C 0.4560(7) 0.8859(7) 0.0274(6) 0.029 Uani 1 1 d .
H44 H 0.4631 0.9432 -0.0112 0.035 Uiso 1 1 calc R
C45 C 0.3887(7) 0.8892(6) 0.0872(6) 0.028 Uani 1 1 d .
C46 C 0.3265(7) 0.9862(7) 0.0893(7) 0.039 Uani 1 1 d .
H46A H 0.2922 0.9759 0.1391 0.059 Uiso 1 1 calc R
H46B H 0.2842 1.0176 0.0446 0.059 Uiso 1 1 calc R
H46C H 0.3641 1.0260 0.0854 0.059 Uiso 1 1 calc R
C47 C 0.3820(7) 0.8031(7) 0.1454(6) 0.031 Uani 1 1 d .
H47 H 0.3389 0.8041 0.1870 0.037 Uiso 1 1 calc R
C48 C 0.4382(7) 0.7150(7) 0.1433(6) 0.028 Uani 1 1 d .
C49 C 0.5014(7) 0.7134(6) 0.0803(5) 0.029 Uani 1 1 d .
C50 C 0.4267(7) 0.6223(6) 0.2049(6) 0.028 Uani 1 1 d .
H50A H 0.4001 0.5927 0.1791 0.033 Uiso 1 1 calc R
H50B H 0.3841 0.6358 0.2467 0.033 Uiso 1 1 calc R
C51 C 0.5058(7) 0.4578(6) 0.2987(6) 0.025 Uani 1 1 d .
H51A H 0.4666 0.4395 0.2732 0.030 Uiso 1 1 calc R
H51B H 0.4760 0.4633 0.3484 0.030 Uiso 1 1 calc R
C52 C 0.6007(6) 0.3815(6) 0.3172(5) 0.022 Uani 1 1 d .
H52A H 0.6302 0.3846 0.3603 0.027 Uiso 1 1 calc R
H52B H 0.5935 0.3177 0.3349 0.027 Uiso 1 1 calc R
C53 C 0.5586(7) 0.5941(7) 0.2869(5) 0.026 Uani 1 1 d .
H53A H 0.5428 0.5694 0.3439 0.031 Uiso 1 1 calc R
H53B H 0.5305 0.6635 0.2663 0.031 Uiso 1 1 calc R
C54 C 0.6615(7) 0.5720(7) 0.2785(5) 0.027 Uani 1 1 d D
H54A H 0.6832 0.6093 0.2998 0.032 Uiso 1 1 calc R
H54B H 0.6916 0.5041 0.3079 0.032 Uiso 1 1 calc R
C55 C 0.4459(8) 0.3252(8) 0.1538(8) 0.049 Uani 1 1 d .
H55A H 0.3893 0.3741 0.1558 0.073 Uiso 1 1 calc R
H55B H 0.4517 0.2689 0.2023 0.073 Uiso 1 1 calc R
H55C H 0.4449 0.3089 0.1078 0.073 Uiso 1 1 calc R
C56 C 0.5263(7) 0.3621(7) 0.1469(6) 0.032 Uani 1 1 d .
C57 C 0.9172(10) 0.5900(11) 0.3826(8) 0.078 Uani 1 1 d D
H57A H 0.9786 0.5870 0.3611 0.117 Uiso 1 1 calc R
H57B H 0.9109 0.5262 0.4052 0.117 Uiso 1 1 calc R
H57C H 0.9064 0.6165 0.4240 0.117 Uiso 1 1 calc R
C58 C 0.1427(10) 0.2151(10) 0.1665(10) 0.066 Uani 1 1 d .
H58A H 0.1370 0.2825 0.1422 0.100 Uiso 1 1 calc R
H58B H 0.1513 0.1890 0.1250 0.100 Uiso 1 1 calc R
H58C H 0.1950 0.1822 0.2022 0.100 Uiso 1 1 calc R
O32 O 0.1521(17) 0.652(2) 0.2582(15) 0.199 Uani 1 1 d G
H32A H 0.1722 0.6810 0.2120 0.298 Uiso 1 1 d G
H32B H 0.0956 0.6818 0.2632 0.298 Uiso 1 1 d G
H4A H 0.7574(13) -0.235(5) 0.300(4) 0.000 Uiso 1 1 d D

loop_
_atom_site_aniso_label
_atom_site_aniso_U_11
_atom_site_aniso_U_22
_atom_site_aniso_U_33
_atom_site_aniso_U_23
_atom_site_aniso_U_13
_atom_site_aniso_U_12
Gd1 0.025 0.015 0.022 -0.007 -0.003 -0.008
Gd2 0.030 0.015 0.021 -0.008 0.001 -0.009
Mn1 0.034 0.017 0.022 -0.004 -0.006 -0.015
Mn2 0.040 0.013 0.019 -0.006 0.000 -0.008
O1 0.050 0.029 0.028 -0.004 -0.005 -0.023
O2 0.056 0.026 0.026 -0.001 -0.014 -0.027
O3 0.024 0.018 0.022 -0.003 -0.006 -0.008
O4 0.045 0.031 0.045 -0.020 -0.013 -0.009
O5 0.036 0.033 0.032 -0.018 0.003 -0.021
O6 0.026 0.022 0.030 -0.011 -0.003 -0.011
O7 0.029 0.024 0.022 -0.006 0.001 -0.017
O8 0.027 0.020 0.025 -0.008 -0.005 -0.013
O9 0.022 0.036 0.033 -0.023 -0.002 -0.004
O10 0.041 0.024 0.017 0.000 -0.008 -0.015
O11 0.025 0.018 0.034 -0.009 -0.009 -0.003
O12 0.033 0.018 0.023 -0.011 0.000 -0.006
O13 0.035 0.041 0.033 -0.017 0.013 -0.018
O14 0.052 0.018 0.014 -0.002 0.002 -0.006
O15 0.033 0.026 0.029 -0.017 -0.003 -0.006
O16 0.047 0.016 0.038 -0.013 -0.013 -0.002
O17 0.069 0.016 0.019 -0.002 0.000 -0.006
O18 0.058 0.015 0.025 -0.011 -0.001 -0.007
O19 0.048 0.017 0.027 -0.008 0.002 -0.016
O20 0.030 0.011 0.022 -0.008 0.002 -0.006
O21 0.080 0.072 0.124 -0.038 0.046 -0.054
O22 0.118 0.228 0.131 0.013 -0.001 -0.033
O23 0.096 0.155 0.155 -0.064 0.036 -0.088
O24 0.087 0.054 0.069 -0.011 -0.016 -0.023
O25 0.043 0.060 0.098 -0.013 -0.009 -0.019
O26 0.030 0.074 0.062 -0.008 0.012 -0.013
O27 0.074 0.075 0.102 -0.025 -0.009 0.008
O31 0.161 0.185 0.155 0.009 -0.028 -0.005
O28 0.049 0.070 0.055 -0.028 -0.001 -0.014
O30 0.127 0.185 0.132 -0.033 -0.014 -0.021
O33 0.129 0.113 0.140 0.003 0.001 -0.009
N1 0.028 0.013 0.027 -0.005 -0.003 -0.010
N2 0.049 0.014 0.025 -0.010 0.005 -0.012
N3 0.027 0.016 0.026 -0.007 -0.004 -0.009
N4 0.027 0.014 0.023 -0.007 0.000 -0.010
N5 0.064 0.167 0.091 0.041 -0.014 -0.042
N6 0.035 0.060 0.026 -0.002 0.007 -0.015
C1 0.043 0.037 0.046 -0.003 -0.007 -0.026
C2 0.042 0.029 0.023 -0.011 -0.004 -0.015
C3 0.038 0.020 0.027 -0.014 0.007 -0.017
C4 0.028 0.023 0.033 -0.018 0.009 -0.014
C5 0.031 0.033 0.045 -0.021 0.007 -0.019
C6 0.028 0.024 0.025 -0.012 0.003 -0.010
C7 0.026 0.027 0.024 -0.013 0.001 -0.016
C8 0.037 0.024 0.023 -0.010 0.002 -0.018
C9 0.040 0.024 0.038 -0.018 0.001 -0.016
C10 0.028 0.014 0.030 -0.002 -0.005 -0.010
C11 0.031 0.015 0.030 -0.004 -0.004 -0.010
C12 0.041 0.027 0.026 -0.012 -0.006 -0.016
C13 0.043 0.017 0.032 -0.010 -0.003 -0.013
C14 0.028 0.061 0.085 -0.051 0.020 -0.023
C15 0.035 0.022 0.025 -0.015 -0.002 -0.010
C16 0.058 0.014 0.032 -0.008 -0.014 0.004
C17 0.025 0.023 0.028 -0.012 -0.005 -0.009
C18 0.023 0.019 0.040 -0.017 0.004 -0.007
C19 0.031 0.031 0.036 -0.018 0.006 -0.016
C20 0.042 0.029 0.043 -0.026 0.003 -0.011
C21 0.029 0.034 0.027 -0.019 0.006 -0.014
C22 0.021 0.026 0.033 -0.015 0.003 -0.012
C23 0.020 0.020 0.033 -0.017 -0.003 -0.005
C24 0.040 0.033 0.023 -0.014 0.002 -0.011
C25 0.056 0.027 0.028 -0.014 0.004 -0.006
C26 0.079 0.018 0.019 0.000 0.011 -0.014
C27 0.048 0.028 0.028 -0.017 0.010 -0.013
C28 0.047 0.037 0.045 -0.029 0.022 -0.025
C29 0.050 0.033 0.039 -0.015 0.011 -0.027
C30 0.025 0.014 0.029 -0.010 0.000 -0.006
C31 0.026 0.025 0.038 -0.015 -0.008 -0.011
C32 0.026 0.028 0.030 -0.017 -0.004 -0.011
C33 0.047 0.027 0.049 -0.022 -0.008 -0.014
C34 0.033 0.021 0.028 -0.016 0.005 -0.004
C35 0.027 0.024 0.028 -0.014 -0.006 -0.007
C36 0.021 0.012 0.028 -0.011 -0.006 0.000
C37 0.031 0.026 0.027 -0.007 -0.001 -0.012
C38 0.034 0.025 0.022 -0.001 -0.001 -0.021
C39 0.045 0.016 0.021 -0.001 -0.006 -0.019
C40 0.034 0.015 0.026 -0.003 -0.009 -0.005
C41 0.029 0.024 0.038 -0.013 -0.011 -0.003
C42 0.065 0.027 0.037 -0.005 0.009 -0.010
C43 0.046 0.015 0.024 -0.005 -0.008 -0.005
C44 0.044 0.022 0.024 -0.008 -0.012 -0.010
C45 0.029 0.018 0.038 -0.013 -0.016 0.000
C46 0.034 0.027 0.054 -0.012 -0.012 -0.005
C47 0.034 0.029 0.034 -0.014 -0.003 -0.010
C48 0.033 0.021 0.032 -0.010 -0.011 -0.006
C49 0.045 0.019 0.022 -0.008 -0.017 -0.003
C50 0.032 0.020 0.033 -0.007 -0.005 -0.011
C51 0.032 0.016 0.028 -0.007 -0.002 -0.008
C52 0.034 0.017 0.018 -0.006 0.005 -0.013
C53 0.040 0.023 0.019 -0.010 -0.001 -0.012
C54 0.043 0.023 0.025 -0.015 -0.001 -0.016
C55 0.039 0.038 0.078 -0.025 -0.014 -0.013
C56 0.044 0.028 0.033 -0.021 -0.005 -0.009
C57 0.065 0.070 0.070 -0.007 0.001 -0.005
C58 0.061 0.047 0.095 -0.029 0.011 -0.020
O32 0.155 0.222 0.164 -0.031 -0.016 -0.031

loop_
_atom_type_symbol
_atom_type_description
_atom_type_scat_dispersion_real
_atom_type_scat_dispersion_imag
_atom_type_scat_source
C C 0.0033 0.0016 'International Tables Vol C Tables 4.2.6.8 and 6.1.1.4'
H H 0.0000 0.0000 'International Tables Vol C Tables 4.2.6.8 and 6.1.1.4'
N N 0.0061 0.0033 'International Tables Vol C Tables 4.2.6.8 and 6.1.1.4'
O O 0.0106 0.0060 'International Tables Vol C Tables 4.2.6.8 and 6.1.1.4'
Mn Mn 0.3368 0.7283 'International Tables Vol C Tables 4.2.6.8 and 6.1.1.4'
Gd Gd -0.1653 3.9035 'International Tables Vol C Tables 4.2.6.8 and 6.1.1.4'

loop_
_geom_angle_atom_site_label_1
_geom_angle_atom_site_label_2
_geom_angle_atom_site_label_3
_geom_angle
O6 Gd1 O10 87.6(2)
O6 Gd1 O8 76.7(2)
O10 Gd1 O8 145.9(2)
O6 Gd1 O12 103.0(2)
O10 Gd1 O12 142.0(2)
O8 Gd1 O12 71.8(2)
O6 Gd1 O3 77.1(2)
O10 Gd1 O3 66.8(2)
O8 Gd1 O3 135.5(2)
O12 Gd1 O3 80.0(2)
O6 Gd1 O9 142.2(2)
O10 Gd1 O9 89.7(2)
O8 Gd1 O9 84.9(2)
O12 Gd1 O9 102.1(2)
O3 Gd1 O9 135.2(2)
O6 Gd1 O11 150.7(2)
O10 Gd1 O11 87.2(2)
O8 Gd1 O11 120.7(2)
O12 Gd1 O11 65.7(2)
O3 Gd1 O11 74.4(2)
O9 Gd1 O11 66.5(2)
O6 Gd1 N3 77.9(2)
O10 Gd1 N3 69.3(2)
O8 Gd1 N3 77.8(2)
O12 Gd1 N3 148.4(2)
O3 Gd1 N3 129.8(2)
O9 Gd1 N3 65.9(2)
O11 Gd1 N3 126.3(2)
O6 Gd1 Mn1 71.24(15)
O10 Gd1 Mn1 34.90(15)
O8 Gd1 Mn1 147.96(16)
O12 Gd1 Mn1 114.29(15)
O3 Gd1 Mn1 34.34(14)
O9 Gd1 Mn1 121.71(17)
O11 Gd1 Mn1 88.43(15)
N3 Gd1 Mn1 96.16(15)
O15 Gd2 O14 86.9(2)
O15 Gd2 O12 78.1(2)
O14 Gd2 O12 145.2(2)
O15 Gd2 O8 99.9(2)
O14 Gd2 O8 142.5(2)
O12 Gd2 O8 71.6(2)
O15 Gd2 O20 76.7(2)
O14 Gd2 O20 66.1(2)
O12 Gd2 O20 137.3(2)
O8 Gd2 O20 79.5(2)
O15 Gd2 O13 144.5(2)
O14 Gd2 O13 89.1(2)
O12 Gd2 O13 85.5(2)
O8 Gd2 O13 104.6(2)
O20 Gd2 O13 132.7(2)
O15 Gd2 O7 148.7(2)
O14 Gd2 O7 90.2(2)
O12 Gd2 O7 118.5(2)
O8 Gd2 O7 65.15(19)
O20 Gd2 O7 73.7(2)
O13 Gd2 O7 66.5(2)
O15 Gd2 N2 78.9(2)
O14 Gd2 N2 69.1(2)
O12 Gd2 N2 77.2(2)
O8 Gd2 N2 148.4(2)
O20 Gd2 N2 129.6(2)
O13 Gd2 N2 66.7(3)
O7 Gd2 N2 128.6(2)
O15 Gd2 Mn2 70.83(16)
O14 Gd2 Mn2 34.25(16)
O12 Gd2 Mn2 148.89(16)
O8 Gd2 Mn2 113.75(15)
O20 Gd2 Mn2 34.29(14)
O13 Gd2 Mn2 120.00(18)
O7 Gd2 Mn2 89.67(15)
N2 Gd2 Mn2 95.90(17)
O2 Mn1 O3 178.2(3)
O2 Mn1 O10 97.2(3)
O3 Mn1 O10 84.5(3)
O2 Mn1 N1 94.8(3)
O3 Mn1 N1 83.4(3)
O10 Mn1 N1 167.1(3)
O2 Mn1 O5 89.3(3)
O3 Mn1 O5 91.1(3)
O10 Mn1 O5 95.5(3)
N1 Mn1 O5 89.3(3)
O2 Mn1 O4 87.3(3)
O3 Mn1 O4 91.9(3)
O10 Mn1 O4 96.8(3)
N1 Mn1 O4 79.1(3)
O5 Mn1 O4 167.5(3)
O2 Mn1 Gd1 137.5(2)
O3 Mn1 Gd1 44.35(18)
O10 Mn1 Gd1 43.54(18)
N1 Mn1 Gd1 126.1(2)
O5 Mn1 Gd1 81.10(16)
O4 Mn1 Gd1 109.3(2)
O18 Mn2 O20 177.6(3)
O18 Mn2 O14 98.0(3)
O20 Mn2 O14 84.3(3)
O18 Mn2 N4 94.5(3)
O20 Mn2 N4 83.2(3)
O14 Mn2 N4 165.5(3)
O18 Mn2 O16 89.3(3)
O20 Mn2 O16 90.0(3)
O14 Mn2 O16 97.0(3)
N4 Mn2 O16 90.4(3)
O18 Mn2 O19 88.3(3)
O20 Mn2 O19 91.9(2)
O14 Mn2 O19 95.4(3)
N4 Mn2 O19 77.7(3)
O16 Mn2 O19 167.6(3)
O18 Mn2 Gd2 137.4(2)
O20 Mn2 Gd2 44.63(17)
O14 Mn2 Gd2 43.07(18)
N4 Mn2 Gd2 126.8(2)
O16 Mn2 Gd2 81.46(17)
O19 Mn2 Gd2 108.29(18)
C2 O1 C1 114.4(8)
C8 O2 Mn1 126.7(6)
C11 O3 Mn1 116.4(5)
C11 O3 Gd1 133.7(5)
Mn1 O3 Gd1 101.3(2)
C13 O4 Mn1 105.3(5)
C15 O5 Mn1 126.4(6)
C15 O6 Gd1 135.2(6)
C30 O7 C29 116.0(7)
C30 O7 Gd2 116.3(5)
C29 O7 Gd2 123.7(6)
C36 O8 Gd1 132.4(5)
C36 O8 Gd2 120.4(5)
Gd1 O8 Gd2 106.4(2)
C41 O9 Gd1 121.0(5)
C39 O10 Mn1 124.2(6)
C39 O10 Gd1 120.9(5)
Mn1 O10 Gd1 101.6(3)
C17 O11 C16 115.4(7)
C17 O11 Gd1 115.7(5)
C16 O11 Gd1 126.0(6)
C23 O12 Gd2 135.0(5)
C23 O12 Gd1 118.2(5)
Gd2 O12 Gd1 106.6(2)
C28 O13 Gd2 119.4(6)
C26 O14 Mn2 123.0(6)
C26 O14 Gd2 121.0(5)
Mn2 O14 Gd2 102.7(3)
C56 O15 Gd2 136.6(6)
C56 O16 Mn2 125.0(6)
C43 O17 C42 113.1(8)
C49 O18 Mn2 125.1(6)
C54 O19 Mn2 103.4(5)
C52 O20 Mn2 116.2(5)
C52 O20 Gd2 134.1(5)
Mn2 O20 Gd2 101.1(2)
C10 N1 C12 112.0(7)
C10 N1 C9 109.6(7)
C12 N1 C9 111.7(7)
C10 N1 Mn1 102.2(5)
C12 N1 Mn1 111.7(6)
C9 N1 Mn1 109.2(6)
C25 N2 C27 110.4(8)
C25 N2 C24 107.9(8)
C27 N2 C24 111.7(7)
C25 N2 Gd2 104.6(5)
C27 N2 Gd2 111.5(6)
C24 N2 Gd2 110.5(5)
C40 N3 C37 111.5(7)
C40 N3 C38 108.7(7)
C37 N3 C38 108.3(7)
C40 N3 Gd1 112.9(5)
C37 N3 Gd1 110.4(5)
C38 N3 Gd1 104.7(5)
C53 N4 C51 111.3(7)
C53 N4 C50 110.3(7)
C51 N4 C50 109.9(7)
C53 N4 Mn2 112.9(5)
C51 N4 Mn2 102.4(5)
C50 N4 Mn2 109.8(5)
O21 N5 O23 125.9(17)
O21 N5 O22 117.2(17)
O23 N5 O22 115.0(17)
O25 N6 O24 122.4(11)
O25 N6 O26 118.1(11)
O24 N6 O26 119.4(11)
C3 C2 C8 121.7(9)
C3 C2 O1 117.7(8)
C8 C2 O1 120.5(8)
C2 C3 C4 121.0(8)
C6 C4 C3 117.1(8)
C6 C4 C5 122.7(9)
C3 C4 C5 120.2(8)
C4 C6 C7 122.8(9)
C6 C7 C8 119.7(8)
C6 C7 C9 119.0(8)
C8 C7 C9 121.2(8)
O2 C8 C2 119.6(8)
O2 C8 C7 122.8(8)
C2 C8 C7 117.6(8)
N1 C9 C7 111.6(8)
N1 C10 C11 109.0(7)
O3 C11 C10 110.1(7)
C13 C12 N1 114.0(7)
O4 C13 C12 107.2(8)
O5 C15 O6 124.7(8)
O5 C15 C14 118.2(9)
O6 C15 C14 117.0(8)
C18 C17 C23 122.3(9)
C18 C17 O11 124.8(8)
C23 C17 O11 112.9(8)
C17 C18 C19 120.4(9)
C21 C19 C18 117.2(9)
C21 C19 C20 122.6(9)
C18 C19 C20 120.1(9)
C19 C21 C22 123.7(9)
C21 C22 C23 117.9(8)
C21 C22 C24 119.5(9)
C23 C22 C24 122.5(8)
O12 C23 C17 119.7(8)
O12 C23 C22 121.8(8)
C17 C23 C22 118.5(8)
C22 C24 N2 115.8(8)
N2 C25 C26 111.2(9)
O14 C26 C25 110.4(8)
N2 C27 C28 113.4(8)
O13 C28 C27 105.9(8)
C31 C30 O7 123.6(8)
C31 C30 C36 122.8(8)
O7 C30 C36 113.6(7)
C30 C31 C32 118.8(8)
C34 C32 C31 118.9(8)
C34 C32 C33 121.3(9)
C31 C32 C33 119.8(8)
C32 C34 C35 123.5(9)
C34 C35 C36 118.8(8)
C34 C35 C37 120.5(8)
C36 C35 C37 120.7(8)
O8 C36 C30 118.7(8)
O8 C36 C35 124.4(8)
C30 C36 C35 116.9(8)
N3 C37 C35 113.9(8)
C39 C38 N3 110.1(8)
O10 C39 C38 110.9(7)
N3 C40 C41 113.5(7)
O9 C41 C40 105.9(7)
C44 C43 O17 117.8(8)
C44 C43 C49 120.3(10)
O17 C43 C49 121.8(8)
C43 C44 C45 121.0(9)
C47 C45 C44 118.3(9)
C47 C45 C46 121.5(9)
C44 C45 C46 120.2(9)
C45 C47 C48 121.5(10)
C47 C48 C49 119.3(9)
C47 C48 C50 120.6(9)
C49 C48 C50 119.9(8)
O18 C49 C43 118.4(9)
O18 C49 C48 122.2(8)
C43 C49 C48 119.4(9)
C48 C50 N4 111.6(7)
N4 C51 C52 108.6(7)
O20 C52 C51 109.1(7)
N4 C53 C54 113.2(7)
O19 C54 C53 106.7(7)
O15 C56 O16 124.2(9)
O15 C56 C55 117.5(9)
O16 C56 C55 118.2(9)

loop_
_geom_bond_atom_site_label_1
_geom_bond_atom_site_label_2
_geom_bond_distance
Gd1 O6 2.320(6)
Gd1 O10 2.325(6)
Gd1 O8 2.328(6)
Gd1 O12 2.344(6)
Gd1 O3 2.357(6)
Gd1 O9 2.412(6)
Gd1 O11 2.494(6)
Gd1 N3 2.625(7)
Gd1 Mn1 3.3063(15)
Gd2 O15 2.308(7)
Gd2 O14 2.325(6)
Gd2 O12 2.329(6)
Gd2 O8 2.352(6)
Gd2 O20 2.378(6)
Gd2 O13 2.399(7)
Gd2 O7 2.508(6)
Gd2 N2 2.618(8)
Gd2 Mn2 3.3213(16)
Mn1 O2 1.863(6)
Mn1 O3 1.902(6)
Mn1 O10 1.931(6)
Mn1 N1 2.082(7)
Mn1 O5 2.207(7)
Mn1 O4 2.293(7)
Mn2 O18 1.865(6)
Mn2 O20 1.907(6)
Mn2 O14 1.916(7)
Mn2 N4 2.062(7)
Mn2 O16 2.203(7)
Mn2 O19 2.305(6)
O1 C2 1.407(12)
O1 C1 1.427(13)
O2 C8 1.337(10)
O3 C11 1.422(11)
O4 C13 1.434(12)
O5 C15 1.244(11)
O6 C15 1.275(11)
O7 C30 1.398(11)
O7 C29 1.445(11)
O8 C36 1.353(10)
O9 C41 1.459(11)
O10 C39 1.428(10)
O11 C17 1.408(11)
O11 C16 1.447(11)
O12 C23 1.371(10)
O13 C28 1.456(12)
O14 C26 1.428(11)
O15 C56 1.260(12)
O16 C56 1.276(11)
O17 C43 1.382(12)
O17 C42 1.398(14)
O18 C49 1.358(11)
O19 C54 1.418(11)
O20 C52 1.435(10)
O21 N5 1.116(16)
O22 N5 1.271(9)
O23 N5 1.257(14)
O24 N6 1.225(14)
O25 N6 1.219(13)
O26 N6 1.245(12)
O27 C57 1.353(9)
O28 C58 1.466(15)
N1 C10 1.506(10)
N1 C12 1.512(12)
N1 C9 1.515(12)
N2 C25 1.481(13)
N2 C27 1.490(13)
N2 C24 1.494(12)
N3 C40 1.469(12)
N3 C37 1.493(12)
N3 C38 1.510(11)
N4 C53 1.488(11)
N4 C51 1.497(10)
N4 C50 1.523(12)
C2 C3 1.378(13)
C2 C8 1.395(12)
C3 C4 1.398(13)
C4 C6 1.376(12)
C4 C5 1.504(12)
C6 C7 1.393(12)
C7 C8 1.399(13)
C7 C9 1.521(13)
C10 C11 1.510(12)
C12 C13 1.508(14)
C14 C15 1.486(14)
C17 C18 1.356(12)
C17 C23 1.399(12)
C18 C19 1.410(14)
C19 C21 1.374(14)
C19 C20 1.506(13)
C21 C22 1.397(12)
C22 C23 1.403(13)
C22 C24 1.486(13)
C25 C26 1.496(15)
C27 C28 1.505(16)
C30 C31 1.392(12)
C30 C36 1.409(12)
C31 C32 1.398(13)
C32 C34 1.354(13)
C32 C33 1.518(13)
C34 C35 1.400(13)
C35 C36 1.413(12)
C35 C37 1.515(12)
C38 C39 1.495(13)
C40 C41 1.514(14)
C43 C44 1.376(13)
C43 C49 1.385(13)
C44 C45 1.390(14)
C45 C47 1.381(13)
C45 C46 1.529(13)
C47 C48 1.388(13)
C48 C49 1.391(14)
C48 C50 1.502(12)
C51 C52 1.529(13)
C53 C54 1.495(14)
C55 C56 1.495(14)
